data_1536440
loop_
_publ_author_name
'Panthoefer, M.'
'Shopova, D.'
'Jansen, M.'

_publ_section_title
;
 Crystal structure and stablility of the fullerene-chalcogene co-Crystal
 C60/Se8/CS2
;
_journal_name_full 'Zeitschrift fuer Anorganische und Allgemeine Chemie'
_journal_page_first 1387
_journal_page_last 1390
_journal_volume 631
_journal_year 2005
_chemical_formula_sum 'C61 S2 Se8'
_chemical_name_systematic 'C60 Se8 (C S2)'
_space_group_IT_number 14
_symmetry_space_group_name_Hall '-P 2ybc'
_symmetry_space_group_name_H-M 'P 1 21/c 1'
_cell_angle_alpha 90
_cell_angle_beta 91.76
_cell_angle_gamma 90
_cell_formula_units_Z 4
_cell_length_a 13.3005
_cell_length_b 29.006
_cell_length_c 9.8809
_cell_volume 3810.197
_citation_journal_id_ASTM ZAACAB
_cod_data_source_file Panthoefer_ZAACAB_2005_1868.cif
_cod_data_source_block C61S2Se8
_cod_database_code 1536440

loop_
_symmetry_equiv_pos_as_xyz
x,y,z
-x,y+1/2,-z+1/2
-x,-y,-z
x,-y-1/2,z-1/2

loop_
_atom_site_label
_atom_site_type_symbol
_atom_site_fract_x
_atom_site_fract_y
_atom_site_fract_z
_atom_site_occupancy
_atom_site_U_iso_or_equiv
C25 C 0.7878 0.05459 0.5639 1 0.0
C52 C 0.8367 0.19313 0.0359 1 0.0
C4 C 0.565 0.05162 0.0136 1 0.0
Se3 Se 0.10392 0.13141 0.76974 1 0.0
C38 C 0.8576 0.07754 -0.0793 1 0.0
C47 C 0.7663 0.17978 0.5084 1 0.0
C15 C 0.55418 0.13621 0.0062 1 0.0
C30 C 0.5268 0.1488 0.3633 1 0.0
C40 C 0.972 0.05295 0.1087 1 0.0
C16 C 0.5844 0.09305 -0.0517 1 0.0
C56 C 1.01263 0.10813 0.2752 1 0.0
C59 C 0.8592 0.18596 0.4506 1 0.0
C23 C 0.8399 -0.00149 0.3918 1 0.0
C37 C 0.88491 0.12264 -0.0595 1 0.0
C8 C 0.7365 -0.01226 0.3642 1 0.0
C60 C 0.863 0.2079 0.3194 1 0.0
C41 C 0.967 0.03066 0.2402 1 0.0
Se8 Se 0.27139 0.279341 0.84156 1 0.0
C39 C 0.9009 0.04119 0.0067 1 0.0
C32 C 0.605 0.20338 0.2077 1 0.0
C53 C 0.92745 0.17796 0.1059 1 0.0
C1 C 0.24992 0.40625 0.6857 1 0.0
C2 C 0.5568 0.01623 0.2256 1 0.0
C57 C 0.984 0.14991 0.33 1 0.0
C24 C 0.8662 0.03151 0.49 1 0.0
C61 C 0.9416 0.18492 0.2447 1 0.0
S1 S 0.24725 0.44407 0.79654 1 0.0
S2 S 0.25226 0.36845 0.57649 1 0.0
C55 C 1.00035 0.1004 0.1293 1 0.0
C10 C 0.5701 0.02367 0.3645 1 0.0
C17 C 0.681 0.09998 -0.1124 1 0.0
C6 C 0.6356 -0.00602 0.1521 1 0.0
C36 C 0.8104 0.15897 -0.0663 1 0.0
C19 C 0.732 0.02213 -0.0383 1 0.0
C34 C 0.63171 0.17005 -0.0168 1 0.0
C46 C 0.745 0.13639 0.578 1 0.0
C11 C 0.53864 0.06718 0.4239 1 0.0
C26 C 0.688 0.04307 0.5376 1 0.0
C29 C 0.5967 0.16053 0.465 1 0.0
C49 C 0.6797 0.21501 0.3136 1 0.0
C12 C 0.4983 0.10101 0.3417 1 0.0
C54 C 0.9584 0.13451 0.0471 1 0.0
C20 C 0.8246 0.00736 0.0314 1 0.0
C44 C 0.913 0.10885 0.5223 1 0.0
C50 C 0.7753 0.22205 0.2521 1 0.0
C58 C 0.9351 0.14974 0.4578 1 0.0
C18 C 0.7528 0.06527 -0.1069 1 0.0
Se6 Se 0.04527 0.206766 0.76543 1 0.0
C35 C 0.7106 0.14743 -0.0926 1 0.0
Se4 Se 0.37674 0.124418 0.70517 1 0.0
C14 C 0.5058 0.13681 0.129 1 0.0
C33 C 0.6576 0.20321 0.0792 1 0.0
C5 C 0.6398 0.01597 0.0206 1 0.0
C31 C 0.531 0.17115 0.2308 1 0.0
C22 C 0.8914 -0.0016 0.2652 1 0.0
C42 C 0.9925 0.06544 0.344 1 0.0
C21 C 0.8201 -0.01352 0.1582 1 0.0
C27 C 0.6126 0.07897 0.5303 1 0.0
Se1 Se 0.21879 0.129099 0.59738 1 0.0
C51 C 0.7622 0.21397 0.1083 1 0.0
Se7 Se 0.13196 0.24561 0.93954 1 0.0
C48 C 0.674 0.19439 0.4388 1 0.0
C43 C 0.9447 0.0651 0.4644 1 0.0
C13 C 0.48543 0.09386 0.1982 1 0.0
Se2 Se 0.40564 0.232452 0.90502 1 0.0
C7 C 0.7234 -0.02003 0.2188 1 0.0
C45 C 0.8168 0.10178 0.584 1 0.0
C9 C 0.6621 0.00889 0.4353 1 0.0
C28 C 0.641 0.12455 0.5498 1 0.0
Se5 Se 0.44808 0.197689 0.70262 1 0.0
C3 C 0.514 0.05257 0.1424 1 0.0
